data_7212384
loop_
_publ_author_name
'Ichikawa, Akio'
'Ono, Hiroshi'
'Takenaka, Makiko'
'Mikata, Yuji'

_publ_section_title
;
 Crystal conformations and molecular packing of
 (S)-2-methoxy-2-(9-phenanthryl)propanoic acid and a diastereomeric amide
 prepared from (R)-2-methoxy-2-(1-naphthyl)propanoic acid
;
_journal_issue 7
_journal_name_full CrystEngComm
_journal_page_first 2261
_journal_paper_doi 10.1039/b926356j
_journal_volume 12
_journal_year 2010
_chemical_absolute_configuration syn
_chemical_formula_moiety 'C18 H16 O3 '
_chemical_formula_sum 'C18 H16 O3'
_chemical_formula_weight 280.32
_space_group_IT_number 19
_symmetry_cell_setting orthorhombic
_symmetry_Int_Tables_number 19
_symmetry_space_group_name_Hall 'P 2ac 2ab'
_symmetry_space_group_name_H-M 'P 21 21 21'
_cell_angle_alpha 90.0000
_cell_angle_beta 90.0000
_cell_angle_gamma 90.0000
_cell_formula_units_Z 4
_cell_length_a 7.3882(9)
_cell_length_b 12.1092(16)
_cell_length_c 16.307(2)
_cell_measurement_reflns_used 4496
_cell_measurement_temperature 123.1
_cell_measurement_theta_max 27.5
_cell_measurement_theta_min 3.0
_cell_volume 1458.9(3)
_computing_cell_refinement CrystalClear
_computing_data_collection CrystalClear
_computing_data_reduction CrystalStructure
_computing_publication_material 'CrystalStructure 3.8'
_computing_structure_refinement SHELXL
_computing_structure_solution SHELXS97
_diffrn_ambient_temperature 123(2)
_diffrn_detector_area_resol_mean 7.31
_diffrn_measured_fraction_theta_full 0.998
_diffrn_measured_fraction_theta_max 0.998
_diffrn_measurement_device_type 'Rigaku Mercury'
_diffrn_measurement_method \w
_diffrn_radiation_type 'Mo K\a'
_diffrn_radiation_wavelength 0.71070
_diffrn_reflns_av_R_equivalents 0.017
_diffrn_reflns_limit_h_max 8
_diffrn_reflns_limit_h_min -9
_diffrn_reflns_limit_k_max 15
_diffrn_reflns_limit_k_min -15
_diffrn_reflns_limit_l_max 21
_diffrn_reflns_limit_l_min -19
_diffrn_reflns_number 11400
_diffrn_reflns_theta_full 27.48
_diffrn_reflns_theta_max 27.48
_exptl_absorpt_coefficient_mu 0.086
_exptl_absorpt_correction_T_max 0.983
_exptl_absorpt_correction_T_min 0.838
_exptl_absorpt_correction_type multi-scan
_exptl_absorpt_process_details 'Jacobson, R. (1998) Private communication'
_exptl_crystal_colour colorless
_exptl_crystal_density_diffrn 1.276
_exptl_crystal_density_method 'not measured'
_exptl_crystal_description unknown
_exptl_crystal_F_000 592.00
_exptl_crystal_size_max 0.50
_exptl_crystal_size_mid 0.40
_exptl_crystal_size_min 0.20
_refine_diff_density_max 0.17
_refine_diff_density_min -0.15
_refine_ls_abs_structure_details 'Flack, H. D. (1983), Acta Cryst. A39, 876-881. 1415 Friedel Pairs'
_refine_ls_abs_structure_Flack 0.1(7)
_refine_ls_extinction_method none
_refine_ls_goodness_of_fit_ref 1.067
_refine_ls_hydrogen_treatment refall
_refine_ls_number_parameters 255
_refine_ls_number_reflns 3344
_refine_ls_R_factor_gt 0.0299
_refine_ls_shift/su_max 0.0000
_refine_ls_structure_factor_coef Fsqd
_refine_ls_weighting_details 'w = 1/[\s^2^(Fo^2^)+(0.0504P)^2^+0.0504P] where P=(Fo^2^+2Fc^2^)/3'
_refine_ls_weighting_scheme calc
_refine_ls_wR_factor_ref 0.0799
_reflns_number_gt 3222
_reflns_number_total 3344
_reflns_threshold_expression F^2^>2.0\s(F^2^)
_cod_data_source_file b926356j.txt
_cod_data_source_block (S)-M9PPacid-090918
_cod_original_formula_sum 'C18 H16 O3 '
_cod_database_code 7212384

loop_
_symmetry_equiv_pos_site_id
_symmetry_equiv_pos_as_xyz
1 +X,+Y,+Z
2 1/2+X,1/2-Y,-Z
3 -X,1/2+Y,1/2-Z
4 1/2-X,-Y,1/2+Z

loop_
_atom_site_label
_atom_site_type_symbol
_atom_site_fract_x
_atom_site_fract_y
_atom_site_fract_z
_atom_site_U_iso_or_equiv
_atom_site_adp_type
_atom_site_occupancy
_atom_site_symmetry_multiplicity
_atom_site_calc_flag
O(1) O 0.37114(11) 0.71378(7) 0.49495(5) 0.0264(2) Uani 1.00 1 d
O(2) O 0.17844(11) 0.81630(7) 0.42101(5) 0.02411(18) Uani 1.00 1 d
O(3) O 0.59362(10) 0.69144(6) 0.37150(5) 0.02281(17) Uani 1.00 1 d
C(1) C 0.33286(15) 0.76321(9) 0.43275(7) 0.0205(2) Uani 1.00 1 d
C(2) C 0.46318(15) 0.77747(9) 0.36020(6) 0.0183(2) Uani 1.00 1 d
C(3) C 0.54944(17) 0.89171(9) 0.37327(7) 0.0215(2) Uani 1.00 1 d
C(4) C 0.74390(18) 0.69501(12) 0.31657(8) 0.0309(2) Uani 1.00 1 d
C(5) C 0.36576(14) 0.76562(9) 0.27787(6) 0.0176(2) Uani 1.00 1 d
C(6) C 0.25704(15) 0.66771(9) 0.26073(7) 0.0187(2) Uani 1.00 1 d
C(7) C 0.24375(16) 0.57908(10) 0.31685(7) 0.0215(2) Uani 1.00 1 d
C(8) C 0.13592(16) 0.48849(9) 0.30091(7) 0.0242(2) Uani 1.00 1 d
C(9) C 0.03837(16) 0.48271(10) 0.22738(8) 0.0258(2) Uani 1.00 1 d
C(10) C 0.05068(16) 0.56663(10) 0.17142(7) 0.0241(2) Uani 1.00 1 d
C(11) C 0.15845(15) 0.66105(9) 0.18578(7) 0.0210(2) Uani 1.00 1 d
C(12) C 0.17050(16) 0.75042(9) 0.12643(7) 0.0221(2) Uani 1.00 1 d
C(13) C 0.07268(19) 0.75234(11) 0.05172(7) 0.0302(2) Uani 1.00 1 d
C(14) C 0.08690(19) 0.83968(12) -0.00157(8) 0.0335(3) Uani 1.00 1 d
C(15) C 0.20002(18) 0.92897(11) 0.01641(7) 0.0288(2) Uani 1.00 1 d
C(16) C 0.29792(16) 0.92951(10) 0.08781(7) 0.0234(2) Uani 1.00 1 d
C(17) C 0.28354(14) 0.84130(9) 0.14395(7) 0.0198(2) Uani 1.00 1 d
C(18) C 0.37865(15) 0.84578(9) 0.22048(6) 0.0194(2) Uani 1.00 1 d
H(1) H 0.4555(19) 0.9527(11) 0.3705(8) 0.024(3) Uiso 1.00 1 .
H(2) H 0.609(2) 0.8971(12) 0.4286(9) 0.035(3) Uiso 1.00 1 .
H(3) H 0.6386(19) 0.9070(11) 0.3317(7) 0.021(3) Uiso 1.00 1 .
H(4) H 0.811(2) 0.6282(13) 0.3238(9) 0.038(4) Uiso 1.00 1 .
H(5) H 0.828(3) 0.7591(15) 0.3261(10) 0.056(5) Uiso 1.00 1 .
H(6) H 0.705(2) 0.7024(16) 0.2585(12) 0.058(5) Uiso 1.00 1 .
H(7) H 0.313(2) 0.5801(11) 0.3697(9) 0.027(3) Uiso 1.00 1 .
H(8) H 0.1280(18) 0.4295(11) 0.3418(8) 0.024(3) Uiso 1.00 1 .
H(9) H -0.0415(19) 0.4184(11) 0.2165(8) 0.026(3) Uiso 1.00 1 .
H(10) H -0.0197(19) 0.5589(10) 0.1194(8) 0.023(3) Uiso 1.00 1 .
H(11) H -0.003(2) 0.6894(13) 0.0398(9) 0.040(4) Uiso 1.00 1 .
H(12) H 0.010(2) 0.8355(12) -0.0522(9) 0.035(3) Uiso 1.00 1 .
H(13) H 0.213(2) 0.9912(12) -0.0212(9) 0.034(3) Uiso 1.00 1 .
H(14) H 0.377(2) 0.9913(11) 0.1013(8) 0.028(3) Uiso 1.00 1 .
H(15) H 0.4535(18) 0.9152(11) 0.2315(8) 0.023(3) Uiso 1.00 1 .
H(16) H 0.103(2) 0.8071(13) 0.4646(10) 0.042(4) Uiso 1.00 1 .

loop_
_atom_site_aniso_label
_atom_site_aniso_U_11
_atom_site_aniso_U_22
_atom_site_aniso_U_33
_atom_site_aniso_U_12
_atom_site_aniso_U_13
_atom_site_aniso_U_23
O(1) 0.0218(4) 0.0375(4) 0.0200(3) 0.0002(3) 0.0008(3) 0.0043(3)
O(2) 0.0184(3) 0.0309(4) 0.0230(3) 0.0025(3) 0.0040(3) 0.0019(3)
O(3) 0.0170(3) 0.0256(3) 0.0258(3) 0.0033(3) 0.0017(3) 0.0032(3)
C(1) 0.0174(4) 0.0241(5) 0.0199(4) -0.0019(4) 0.0004(4) -0.0027(4)
C(2) 0.0155(4) 0.0203(4) 0.0191(4) 0.0009(4) 0.0012(3) -0.0001(4)
C(3) 0.0197(5) 0.0240(5) 0.0207(5) -0.0030(4) 0.0009(4) -0.0029(4)
C(4) 0.0225(6) 0.0366(7) 0.0335(6) 0.0080(5) 0.0091(5) 0.0069(5)
C(5) 0.0152(5) 0.0188(4) 0.0189(4) 0.0010(4) 0.0023(3) -0.0024(3)
C(6) 0.0156(4) 0.0195(5) 0.0209(4) 0.0019(4) 0.0031(4) -0.0024(4)
C(7) 0.0195(5) 0.0209(5) 0.0239(5) 0.0004(4) 0.0020(4) -0.0005(4)
C(8) 0.0218(5) 0.0199(5) 0.0308(5) -0.0001(4) 0.0078(4) 0.0004(4)
C(9) 0.0195(5) 0.0215(5) 0.0364(6) -0.0032(4) 0.0055(4) -0.0070(4)
C(10) 0.0192(5) 0.0253(5) 0.0280(5) -0.0007(4) 0.0017(4) -0.0064(4)
C(11) 0.0167(5) 0.0231(5) 0.0231(5) 0.0019(4) 0.0023(4) -0.0044(4)
C(12) 0.0202(5) 0.0243(5) 0.0220(4) 0.0016(4) 0.0003(4) -0.0024(4)
C(13) 0.0290(6) 0.0343(6) 0.0273(5) -0.0040(5) -0.0067(4) -0.0025(5)
C(14) 0.0338(6) 0.0422(7) 0.0244(5) 0.0000(6) -0.0077(5) 0.0022(5)
C(15) 0.0316(6) 0.0319(6) 0.0228(5) 0.0038(5) -0.0009(4) 0.0052(5)
C(16) 0.0238(5) 0.0226(5) 0.0239(5) 0.0032(4) 0.0016(4) 0.0006(4)
C(17) 0.0182(5) 0.0212(5) 0.0199(5) 0.0031(4) 0.0009(4) -0.0023(4)
C(18) 0.0181(4) 0.0200(4) 0.0203(4) 0.0005(4) 0.0013(4) -0.0023(3)

loop_
_atom_type_symbol
_atom_type_description
_atom_type_scat_dispersion_real
_atom_type_scat_dispersion_imag
_atom_type_scat_source
C C 0.003 0.002
;
International Tables for Crystallography
(1992, Vol. C, Tables 4.2.6.8 and 6.1.1.4)
;
H H 0.000 0.000
;
International Tables for Crystallography
(1992, Vol. C, Table 6.1.1.4)
;
O O 0.011 0.006
;
International Tables for Crystallography
(1992, Vol. C, Tables 4.2.6.8 and 6.1.1.4)
;

loop_
_geom_angle_atom_site_label_1
_geom_angle_atom_site_label_2
_geom_angle_atom_site_label_3
_geom_angle
_geom_angle_publ_flag
C(2) O(3) C(4) 114.90(8) yes
O(1) C(1) O(2) 124.23(10) yes
O(1) C(1) C(2) 123.68(9) yes
O(2) C(1) C(2) 112.00(9) yes
O(3) C(2) C(1) 103.96(8) yes
O(3) C(2) C(3) 110.97(8) yes
O(3) C(2) C(5) 111.19(8) yes
C(1) C(2) C(3) 104.73(8) yes
C(1) C(2) C(5) 111.76(8) yes
C(3) C(2) C(5) 113.63(8) yes
C(2) C(5) C(6) 120.22(9) yes
C(2) C(5) C(18) 120.47(9) yes
C(6) C(5) C(18) 119.32(9) yes
C(5) C(6) C(7) 122.08(10) yes
C(5) C(6) C(11) 119.45(9) yes
C(7) C(6) C(11) 118.47(10) yes
C(6) C(7) C(8) 121.43(10) yes
C(7) C(8) C(9) 119.86(10) yes
C(8) C(9) C(10) 119.96(10) yes
C(9) C(10) C(11) 121.85(10) yes
C(6) C(11) C(10) 118.42(10) yes
C(6) C(11) C(12) 119.82(9) yes
C(10) C(11) C(12) 121.76(10) yes
C(11) C(12) C(13) 123.58(10) yes
C(11) C(12) C(17) 118.81(10) yes
C(13) C(12) C(17) 117.60(10) yes
C(12) C(13) C(14) 121.19(12) yes
C(13) C(14) C(15) 120.59(12) yes
C(14) C(15) C(16) 119.83(11) yes
C(15) C(16) C(17) 120.52(11) yes
C(12) C(17) C(16) 120.25(10) yes
C(12) C(17) C(18) 119.74(10) yes
C(16) C(17) C(18) 119.96(9) yes
C(5) C(18) C(17) 122.76(10) yes
C(1) O(2) H(16) 111.0(10) no
C(2) C(3) H(1) 111.4(8) no
C(2) C(3) H(2) 111.3(8) no
C(2) C(3) H(3) 111.0(7) no
H(1) C(3) H(2) 107.0(11) no
H(1) C(3) H(3) 107.3(11) no
H(2) C(3) H(3) 108.6(12) no
O(3) C(4) H(4) 107.5(9) no
O(3) C(4) H(5) 114.1(10) no
O(3) C(4) H(6) 112.3(11) no
H(4) C(4) H(5) 108.1(15) no
H(4) C(4) H(6) 110.1(14) no
H(5) C(4) H(6) 104.7(15) no
C(6) C(7) H(7) 120.8(8) no
C(8) C(7) H(7) 117.7(8) no
C(7) C(8) H(8) 119.1(7) no
C(9) C(8) H(8) 121.1(7) no
C(8) C(9) H(9) 119.9(8) no
C(10) C(9) H(9) 120.1(8) no
C(9) C(10) H(10) 117.5(7) no
C(11) C(10) H(10) 120.7(7) no
C(12) C(13) H(11) 117.1(9) no
C(14) C(13) H(11) 121.7(9) no
C(13) C(14) H(12) 116.0(8) no
C(15) C(14) H(12) 123.4(8) no
C(14) C(15) H(13) 121.6(9) no
C(16) C(15) H(13) 118.6(9) no
C(15) C(16) H(14) 120.8(8) no
C(17) C(16) H(14) 118.7(8) no
C(5) C(18) H(15) 120.5(7) no
C(17) C(18) H(15) 116.7(7) no

loop_
_geom_bond_atom_site_label_1
_geom_bond_atom_site_label_2
_geom_bond_distance
_geom_bond_publ_flag
O(1) C(1) 1.2112(13) yes
O(2) C(1) 1.3235(13) yes
O(3) C(2) 1.4311(13) yes
O(3) C(4) 1.4272(15) yes
C(1) C(2) 1.5351(15) yes
C(2) C(3) 1.5379(15) yes
C(2) C(5) 1.5301(14) yes
C(5) C(6) 1.4591(15) yes
C(5) C(18) 1.3517(14) yes
C(6) C(7) 1.4139(16) yes
C(6) C(11) 1.4251(16) yes
C(7) C(8) 1.3804(16) yes
C(8) C(9) 1.4007(17) yes
C(9) C(10) 1.3688(17) yes
C(10) C(11) 1.4128(16) yes
C(11) C(12) 1.4546(15) yes
C(12) C(13) 1.4167(16) yes
C(12) C(17) 1.4107(15) yes
C(13) C(14) 1.3729(18) yes
C(14) C(15) 1.3977(19) yes
C(15) C(16) 1.3707(16) yes
C(16) C(17) 1.4108(16) yes
C(17) C(18) 1.4332(15) yes
O(2) H(16) 0.912(16) no
C(3) H(1) 1.014(14) no
C(3) H(2) 1.007(15) no
C(3) H(3) 0.963(13) no
C(4) H(4) 0.956(16) no
C(4) H(5) 1.01(2) no
C(4) H(6) 0.993(19) no
C(7) H(7) 1.001(14) no
C(8) H(8) 0.979(13) no
C(9) H(9) 0.993(14) no
C(10) H(10) 0.999(14) no
C(13) H(11) 0.965(16) no
C(14) H(12) 1.003(15) no
C(15) H(13) 0.976(15) no
C(16) H(14) 0.973(14) no
C(18) H(15) 1.022(13) no

loop_
_geom_contact_atom_site_label_1
_geom_contact_atom_site_label_2
_geom_contact_distance
_geom_contact_site_symmetry_2
O(1) O(2) 2.6768(11) 2_566
O(1) O(3) 3.2038(11) 2_466
O(1) C(3) 3.4495(14) 2_466
O(1) C(4) 3.3986(15) 2_466
O(2) O(1) 2.6768(11) 2_466
O(2) O(3) 3.4424(11) 2_466
O(2) C(9) 3.5330(14) 3_555
O(2) C(15) 3.5695(15) 4_575
O(3) O(1) 3.2038(11) 2_566
O(3) O(2) 3.4424(11) 2_566
O(3) C(16) 3.3380(14) 3_645
C(3) O(1) 3.4495(14) 2_566
C(4) O(1) 3.3986(15) 2_566
C(4) C(16) 3.5865(18) 3_645
C(9) O(2) 3.5330(14) 3_545
C(15) O(2) 3.5695(15) 4_574
C(16) O(3) 3.3380(14) 3_655
C(16) C(4) 3.5865(18) 3_655
O(1) H(2) 2.665(15) 2_466
O(1) H(4) 3.548(15) 2_466
O(1) H(5) 2.954(17) 2_466
O(1) H(16) 1.850(17) 2_566
O(2) H(2) 3.599(15) 2_466
O(2) H(5) 3.09(2) 1_455
O(2) H(9) 2.753(14) 3_555
O(2) H(10) 3.231(13) 3_555
O(2) H(13) 2.639(15) 4_575
O(3) H(14) 2.473(14) 3_645
O(3) H(16) 2.674(16) 2_566
C(1) H(2) 3.407(15) 2_466
C(1) H(13) 3.085(14) 4_575
C(1) H(16) 2.738(16) 2_566
C(2) H(16) 3.205(16) 2_566
C(3) H(12) 3.547(15) 4_575
C(3) H(13) 2.954(15) 4_575
C(3) H(16) 3.597(16) 2_566
C(4) H(9) 3.527(14) 3_655
C(4) H(14) 2.944(14) 3_645
C(5) H(9) 3.029(14) 3_555
C(6) H(3) 3.582(13) 3_645
C(6) H(4) 3.484(17) 1_455
C(6) H(5) 3.52(2) 1_455
C(6) H(9) 3.448(14) 3_555
C(7) H(3) 3.311(13) 3_645
C(7) H(4) 3.253(17) 1_455
C(7) H(14) 3.282(15) 3_645
C(7) H(15) 3.092(13) 3_645
C(8) H(3) 2.903(13) 3_645
C(8) H(4) 2.960(17) 1_455
C(8) H(5) 3.475(18) 3_645
C(8) H(15) 3.204(13) 3_645
C(9) H(3) 2.732(13) 3_645
C(9) H(4) 2.898(16) 1_455
C(9) H(5) 3.011(19) 3_645
C(10) H(3) 3.001(13) 3_645
C(10) H(4) 3.141(15) 1_455
C(10) H(6) 3.351(19) 1_455
C(10) H(13) 3.567(15) 2_465
C(11) H(3) 3.434(13) 3_645
C(11) H(4) 3.437(16) 1_455
C(11) H(5) 3.549(19) 1_455
C(11) H(6) 3.586(19) 1_455
C(11) H(12) 3.390(15) 2_565
C(12) H(8) 3.136(13) 3_555
C(12) H(9) 3.407(14) 3_555
C(12) H(12) 2.973(15) 2_565
C(13) H(8) 3.132(13) 3_555
C(13) H(11) 3.544(16) 2_565
C(13) H(12) 3.401(15) 2_565
C(14) H(1) 3.282(13) 4_574
C(14) H(8) 3.238(13) 3_555
C(14) H(11) 3.114(16) 2_565
C(15) H(1) 3.006(13) 4_574
C(15) H(2) 3.421(15) 4_574
C(15) H(4) 3.552(15) 3_655
C(15) H(8) 3.349(13) 3_555
C(15) H(10) 3.036(14) 2_565
C(15) H(11) 2.777(16) 2_565
C(16) H(4) 2.918(16) 3_655
C(16) H(7) 3.476(15) 3_655
C(16) H(8) 3.349(13) 3_555
C(16) H(11) 2.927(16) 2_565
C(17) H(4) 3.583(16) 3_655
C(17) H(8) 3.231(13) 3_555
C(17) H(9) 3.042(14) 3_555
C(17) H(11) 3.407(16) 2_565
C(17) H(12) 3.102(15) 2_565
C(18) H(9) 2.835(14) 3_555
H(1) C(14) 3.282(13) 4_575
H(1) C(15) 3.006(13) 4_575
H(1) H(9) 3.40(2) 3_555
H(1) H(10) 3.47(2) 3_555
H(1) H(12) 2.87(2) 4_575
H(1) H(13) 2.26(2) 4_575
H(2) O(1) 2.665(15) 2_566
H(2) O(2) 3.599(15) 2_566
H(2) C(1) 3.407(15) 2_566
H(2) C(15) 3.421(15) 4_575
H(2) H(12) 3.37(2) 4_575
H(2) H(13) 2.86(2) 4_575
H(2) H(16) 3.02(2) 2_566
H(3) C(6) 3.582(13) 3_655
H(3) C(7) 3.311(13) 3_655
H(3) C(8) 2.903(13) 3_655
H(3) C(9) 2.732(13) 3_655
H(3) C(10) 3.001(13) 3_655
H(3) C(11) 3.434(13) 3_655
H(3) H(8) 3.325(18) 3_655
H(3) H(9) 3.08(2) 3_655
H(3) H(10) 3.456(19) 3_655
H(4) O(1) 3.548(15) 2_566
H(4) C(6) 3.484(17) 1_655
H(4) C(7) 3.253(17) 1_655
H(4) C(8) 2.960(17) 1_655
H(4) C(9) 2.898(16) 1_655
H(4) C(10) 3.141(15) 1_655
H(4) C(11) 3.437(16) 1_655
H(4) C(15) 3.552(15) 3_645
H(4) C(16) 2.918(16) 3_645
H(4) C(17) 3.583(16) 3_645
H(4) H(8) 3.37(2) 1_655
H(4) H(9) 3.27(2) 1_655
H(4) H(14) 2.48(2) 3_645
H(4) H(15) 3.36(2) 3_645
H(5) O(1) 2.954(17) 2_566
H(5) O(2) 3.09(2) 1_655
H(5) C(6) 3.52(2) 1_655
H(5) C(8) 3.475(18) 3_655
H(5) C(9) 3.011(19) 3_655
H(5) C(11) 3.549(19) 1_655
H(5) H(8) 3.44(2) 3_655
H(5) H(9) 2.59(2) 3_655
H(5) H(16) 3.09(2) 1_655
H(6) C(10) 3.351(19) 1_655
H(6) C(11) 3.586(19) 1_655
H(6) H(8) 3.43(2) 3_655
H(6) H(10) 3.51(2) 1_655
H(6) H(14) 3.48(2) 3_645
H(7) C(16) 3.476(15) 3_645
H(7) H(14) 2.58(2) 3_645
H(7) H(15) 3.113(19) 3_645
H(8) C(12) 3.136(13) 3_545
H(8) C(13) 3.132(13) 3_545
H(8) C(14) 3.238(13) 3_545
H(8) C(15) 3.349(13) 3_545
H(8) C(16) 3.349(13) 3_545
H(8) C(17) 3.231(13) 3_545
H(8) H(3) 3.325(18) 3_645
H(8) H(4) 3.37(2) 1_455
H(8) H(5) 3.44(2) 3_645
H(8) H(6) 3.43(2) 3_645
H(8) H(15) 3.320(19) 3_645
H(9) O(2) 2.753(14) 3_545
H(9) C(4) 3.527(14) 3_645
H(9) C(5) 3.029(14) 3_545
H(9) C(6) 3.448(14) 3_545
H(9) C(12) 3.407(14) 3_545
H(9) C(17) 3.042(14) 3_545
H(9) C(18) 2.835(14) 3_545
H(9) H(1) 3.40(2) 3_545
H(9) H(3) 3.08(2) 3_645
H(9) H(4) 3.27(2) 1_455
H(9) H(5) 2.59(2) 3_645
H(9) H(15) 3.16(2) 3_545
H(9) H(16) 3.28(2) 3_545
H(10) O(2) 3.231(13) 3_545
H(10) C(15) 3.036(14) 2_465
H(10) H(1) 3.47(2) 3_545
H(10) H(3) 3.456(19) 3_645
H(10) H(6) 3.51(2) 1_455
H(10) H(13) 2.62(2) 2_465
H(10) H(16) 3.40(2) 3_545
H(11) C(13) 3.544(16) 2_465
H(11) C(14) 3.114(16) 2_465
H(11) C(15) 2.777(16) 2_465
H(11) C(16) 2.927(16) 2_465
H(11) C(17) 3.407(16) 2_465
H(11) H(13) 3.05(2) 2_465
H(11) H(14) 3.30(2) 2_465
H(12) C(3) 3.547(15) 4_574
H(12) C(11) 3.390(15) 2_465
H(12) C(12) 2.973(15) 2_465
H(12) C(13) 3.401(15) 2_465
H(12) C(17) 3.102(15) 2_465
H(12) H(1) 2.87(2) 4_574
H(12) H(2) 3.37(2) 4_574
H(13) O(2) 2.639(15) 4_574
H(13) C(1) 3.085(14) 4_574
H(13) C(3) 2.954(15) 4_574
H(13) C(10) 3.567(15) 2_565
H(13) H(1) 2.26(2) 4_574
H(13) H(2) 2.86(2) 4_574
H(13) H(10) 2.62(2) 2_565
H(13) H(11) 3.05(2) 2_565
H(13) H(16) 2.81(2) 4_574
H(14) O(3) 2.473(14) 3_655
H(14) C(4) 2.944(14) 3_655
H(14) C(7) 3.282(15) 3_655
H(14) H(4) 2.48(2) 3_655
H(14) H(6) 3.48(2) 3_655
H(14) H(7) 2.58(2) 3_655
H(14) H(11) 3.30(2) 2_565
H(14) H(16) 3.31(2) 4_574
H(15) C(7) 3.092(13) 3_655
H(15) C(8) 3.204(13) 3_655
H(15) H(4) 3.36(2) 3_655
H(15) H(7) 3.113(19) 3_655
H(15) H(8) 3.320(19) 3_655
H(15) H(9) 3.16(2) 3_555
H(16) O(1) 1.850(17) 2_466
H(16) O(3) 2.674(16) 2_466
H(16) C(1) 2.738(16) 2_466
H(16) C(2) 3.205(16) 2_466
H(16) C(3) 3.597(16) 2_466
H(16) H(2) 3.02(2) 2_466
H(16) H(5) 3.09(2) 1_455
H(16) H(9) 3.28(2) 3_555
H(16) H(10) 3.40(2) 3_555
H(16) H(13) 2.81(2) 4_575
H(16) H(14) 3.31(2) 4_575

loop_
_geom_hbond_atom_site_label_D
_geom_hbond_atom_site_label_H
_geom_hbond_atom_site_label_A
_geom_hbond_site_symmetry_A
_geom_hbond_distance_DA
_geom_hbond_distance_DH
_geom_hbond_distance_HA
_geom_hbond_angle_DHA
_geom_hbond_publ_flag
O(2) H(16) O(1) 2_466 2.6768(11) 0.912(16) 1.850(17) 149.7(15) no
O(2) H(16) O(3) 2_466 3.4424(11) 0.912(16) 2.674(16) 142.5(13) no

loop_
_geom_torsion_atom_site_label_1
_geom_torsion_atom_site_label_2
_geom_torsion_atom_site_label_3
_geom_torsion_atom_site_label_4
_geom_torsion
C(4) O(3) C(2) C(1) -172.87(9)
C(4) O(3) C(2) C(3) -60.79(11)
C(4) O(3) C(2) C(5) 66.73(11)
O(1) C(1) C(2) O(3) 20.06(13)
O(1) C(1) C(2) C(3) -96.47(12)
O(1) C(1) C(2) C(5) 140.08(11)
O(2) C(1) C(2) O(3) -163.42(8)
O(2) C(1) C(2) C(3) 80.05(10)
O(2) C(1) C(2) C(5) -43.40(12)
O(3) C(2) C(5) C(6) 62.02(12)
O(3) C(2) C(5) C(18) -118.31(10)
C(1) C(2) C(5) C(6) -53.66(12)
C(1) C(2) C(5) C(18) 126.01(10)
C(3) C(2) C(5) C(6) -171.92(9)
C(3) C(2) C(5) C(18) 7.75(14)
C(2) C(5) C(6) C(7) -2.82(15)
C(2) C(5) C(6) C(11) 176.23(9)
C(2) C(5) C(18) C(17) -177.02(9)
C(6) C(5) C(18) C(17) 2.65(16)
C(18) C(5) C(6) C(7) 177.51(10)
C(18) C(5) C(6) C(11) -3.44(15)
C(5) C(6) C(7) C(8) 177.97(10)
C(5) C(6) C(11) C(10) -178.50(10)
C(5) C(6) C(11) C(12) 1.45(15)
C(7) C(6) C(11) C(10) 0.59(16)
C(7) C(6) C(11) C(12) -179.46(10)
C(11) C(6) C(7) C(8) -1.09(17)
C(6) C(7) C(8) C(9) 0.69(17)
C(7) C(8) C(9) C(10) 0.24(17)
C(8) C(9) C(10) C(11) -0.74(18)
C(9) C(10) C(11) C(6) 0.31(17)
C(9) C(10) C(11) C(12) -179.64(11)
C(6) C(11) C(12) C(13) -177.85(11)
C(6) C(11) C(12) C(17) 1.32(16)
C(10) C(11) C(12) C(13) 2.10(17)
C(10) C(11) C(12) C(17) -178.73(10)
C(11) C(12) C(13) C(14) 178.95(12)
C(11) C(12) C(17) C(16) -179.82(10)
C(11) C(12) C(17) C(18) -2.18(15)
C(13) C(12) C(17) C(16) -0.60(16)
C(13) C(12) C(17) C(18) 177.03(10)
C(17) C(12) C(13) C(14) -0.22(18)
C(12) C(13) C(14) C(15) 0.5(2)
C(13) C(14) C(15) C(16) 0.06(17)
C(14) C(15) C(16) C(17) -0.90(18)
C(15) C(16) C(17) C(12) 1.18(17)
C(15) C(16) C(17) C(18) -176.46(11)
C(12) C(17) C(18) C(5) 0.18(16)
C(16) C(17) C(18) C(5) 177.82(10)
